data_1546754
loop_
_publ_author_name
'Flanigan, Darrin M.'
'Rovis, Tomislav'

_publ_section_title
;
 Enantioselective N-heterocyclic carbene-catalyzed nucleophilic
 dearomatization of alkyl pyridiniums
;
_journal_name_full 'Chem. Sci.'
_journal_paper_doi 10.1039/C7SC02648J
_journal_year 2017
_chemical_absolute_configuration ad
_chemical_formula_moiety 'C26 H32 N2 O3'
_chemical_formula_sum 'C26 H32 N2 O3'
_chemical_formula_weight 420.53
_space_group_crystal_system orthorhombic
_space_group_IT_number 19
_space_group_name_Hall 'P 2ac 2ab'
_space_group_name_H-M_alt 'P 21 21 21'
_symmetry_space_group_name_Hall 'P 2ac 2ab'
_symmetry_space_group_name_H-M 'P 21 21 21'
_atom_sites_solution_hydrogens geom
_atom_sites_solution_primary dual
_audit_creation_date 2017-02-06
_audit_creation_method
;
Olex2 1.2
(compiled 2017.01.04 svn.r3372 for OlexSys, GUI svn.r5292)
;
_audit_update_record
;
2017-06-12 deposited with the CCDC.
2017-07-24 downloaded from the CCDC.
;
_cell_angle_alpha 90
_cell_angle_beta 90
_cell_angle_gamma 90
_cell_formula_units_Z 4
_cell_length_a 6.27180(10)
_cell_length_b 14.71860(10)
_cell_length_c 24.2813(2)
_cell_measurement_reflns_used 22641
_cell_measurement_temperature 100.01(10)
_cell_measurement_theta_max 72.9430
_cell_measurement_theta_min 4.6900
_cell_volume 2241.46(4)
_computing_cell_refinement 'CrysAlisPro 1.171.38.43 (Rigaku OD, 2015)'
_computing_data_collection 'CrysAlisPro 1.171.38.43 (Rigaku OD, 2015)'
_computing_data_reduction 'CrysAlisPro 1.171.38.43 (Rigaku OD, 2015)'
_computing_molecular_graphics 'Olex2 (Dolomanov et al., 2009)'
_computing_publication_material 'Olex2 (Dolomanov et al., 2009)'
_computing_structure_refinement 'ShelXL (Sheldrick, 2015)'
_computing_structure_solution 'ShelXT (Sheldrick, 2015)'
_diffrn_ambient_environment N~2~
_diffrn_ambient_temperature 100.01(10)
_diffrn_detector 'CCD plate'
_diffrn_detector_area_resol_mean 8.0549
_diffrn_detector_type EosS2
_diffrn_measured_fraction_theta_full 1.000
_diffrn_measured_fraction_theta_max 0.998
_diffrn_measurement_details
;
List of Runs (angles in degrees, time in seconds):

  # Type    Start    End  Width  t~exp~   \w     \q     \k     \f   Frames
#--------------------------------------------------------------------------
  1  \w    -38.00 -11.00   1.00    4.00    --  -36.44 -77.00 120.00   27
  2  \w    -47.00 -18.00   1.00    4.00    --  -36.44 -77.00  90.00   29
  3  \w    -56.00 -10.00   1.00    4.00    --  -36.44 -77.00  30.00   46
  4  \w    -53.00 -18.00   1.00    4.00    --  -36.44 -37.00 -30.00   35
  5  \w    -46.00 -11.00   1.00    4.00    --  -36.44 -77.00 -60.00   35
  6  \w    -55.00 -10.00   1.00    4.00    --  -36.44 -77.00-120.00   45
  7  \w    -48.00 -10.00   1.00    4.00    --  -36.44 -77.00-180.00   38
  8  \w     31.00  74.00   1.00    4.00    --   36.44 -99.00 -60.00   43
  9  \w     88.00 116.00   1.00   20.00    --  111.00-111.00 -30.00   28
 10  \w     87.00 115.00   1.00   20.00    --  111.00-111.00-120.00   28
 11  \w     82.00 132.00   1.00   20.00    --  111.00 -69.00-138.27   50
 12  \w     73.00 107.00   1.00   20.00    --  111.00  15.00 -60.00   34
 13  \w     90.00 116.00   1.00   20.00    --  111.00  30.00 -90.00   26
 14  \w     94.00 120.00   1.00   20.00    --  111.00  59.00 -93.50   26
 15  \w    125.00 174.00   1.00   20.00    --  111.00  59.00 -93.50   49
 16  \w    142.00 168.00   1.00   20.00    --  111.00  77.00-120.00   26
 17  \w    136.00 176.00   1.00   20.00    --  111.00  77.00-150.00   40
 18  \w    141.00 177.00   1.00   20.00    --  111.00  30.00-120.00   36
 19  \w    142.00 168.00   1.00   20.00    --  111.00  33.00-160.88   26
 20  \w    134.00 159.00   1.00   20.00    --  111.00  30.00 -90.00   25
 21  \w    123.00 176.00   1.00   20.00    --  111.00  77.00 -60.00   53
 22  \w    148.00 174.00   1.00   20.00    --  111.00  77.00  30.00   26
 23  \w    148.00 178.00   1.00   20.00    --  111.00  61.00  60.00   30
 24  \w    144.00 170.00   1.00   20.00    --  111.00  61.00  90.00   26
 25  \w    140.00 166.00   1.00   20.00    --  111.00  30.00  60.00   26
 26  \w    131.00 157.00   1.00   20.00    --  111.00  77.00 120.00   26
 27  \w    146.00 172.00   1.00   20.00    --  111.00  77.00 150.00   26
 28  \w    135.00 177.00   1.00   20.00    --  111.00  30.00 150.00   42
 29  \w    125.00 178.00   1.00   20.00    --  111.00  73.00 107.72   53
 30  \w    127.00 172.00   1.00   20.00    --  111.00  77.00   0.00   45
 31  \w    129.00 155.00   1.00   20.00    --  111.00  30.00  30.00   26
 32  \w    123.00 164.00   1.00   20.00    --  111.00  30.00   0.00   41
 33  \w    123.00 148.00   1.00   20.00    --  111.00  72.00 102.00   25
 34  \w    114.00 152.00   1.00   20.00    --  111.00  15.00 120.00   38
 35  \w     92.00 119.00   1.00   20.00    --  111.00  30.00  60.00   27
 36  \w     93.00 119.00   1.00   20.00    --  111.00  61.00  60.00   26
 37  \w     94.00 119.00   1.00   20.00    --  111.00  61.00  90.00   25
 38  \w     84.00 115.00   1.00   20.00    --  111.00  77.00  30.00   31
 39  \w     93.00 143.00   1.00   20.00    --  111.00  61.00  30.00   50
 40  \w     90.00 123.00   1.00   20.00    --  111.00  30.00  30.00   33
 41  \w     90.00 118.00   1.00   20.00    --  111.00  30.00   0.00   28
 42  \w     93.00 119.00   1.00   20.00    --  111.00  61.00 -30.00   26
 43  \w     93.00 119.00   1.00   20.00    --  111.00  61.00   0.00   26
 44  \w     84.00 112.00   1.00   20.00    --  111.00  77.00 -30.00   28
 45  \w     94.00 133.00   1.00   20.00    --  111.00  61.00 -60.00   39
 46  \w     93.00 118.00   1.00   20.00    --  111.00  61.00-120.00   25
 47  \w    131.00 166.00   1.00   20.00    --  111.00  70.00-161.09   35
 48  \w    127.00 177.00   1.00   20.00    --  111.00  61.00-180.00   50
 49  \w    128.00 154.00   1.00   20.00    --  111.00  30.00-180.00   26
 50  \w    114.00 171.00   1.00   20.00    --  111.00 111.00 -90.00   57
 51  \w     92.00 144.00   1.00   20.00    --  111.00  30.00-150.00   52
 52  \w     90.00 116.00   1.00   20.00    --  111.00  30.00-180.00   26
 53  \w     88.00 114.00   1.00   20.00    --  111.00  70.00-161.09   26
 54  \w     93.00 119.00   1.00   20.00    --  111.00  61.00-180.00   26
 55  \w     92.00 117.00   1.00   20.00    --  111.00  33.00-160.88   25
 56  \w     90.00 118.00   1.00   20.00    --  111.00  30.00-120.00   28
 57  \w     84.00 110.00   1.00   20.00    --  111.00  77.00-150.00   26
 58  \w     84.00 122.00   1.00   20.00    --  111.00  77.00-120.00   38
 59  \w     94.00 120.00   1.00   20.00    --  111.00  45.00 -60.00   26
 60  \w     90.00 122.00   1.00   20.00    --  111.00  30.00 -30.00   32
 61  \w     84.00 110.00   1.00   20.00    --  111.00  77.00 -60.00   26
 62  \w     84.00 135.00   1.00   20.00    --  111.00  77.00 -90.00   51
 63  \w     84.00 110.00   1.00   20.00    --  111.00  77.00   0.00   26
 64  \w     84.00 110.00   1.00   20.00    --  111.00  77.00  60.00   26
 65  \w     88.00 113.00   1.00   20.00    --  111.00  72.00 102.00   25
 66  \w     86.00 112.00   1.00   20.00    --  111.00  73.00 107.72   26
 67  \w     93.00 119.00   1.00   20.00    --  111.00  61.00 150.00   26
 68  \w     90.00 132.00   1.00   20.00    --  111.00  30.00 120.00   42
 69  \w     90.00 129.00   1.00   20.00    --  111.00  30.00 150.00   39
 70  \w     84.00 110.00   1.00   20.00    --  111.00  77.00 120.00   26
 71  \w     84.00 110.00   1.00   20.00    --  111.00  77.00  90.00   26
 72  \w     84.00 110.00   1.00   20.00    --  111.00  77.00 150.00   26
 73  \w     73.00 105.00   1.00   20.00    --  111.00  15.00 120.00   32
 74  \w     51.00 135.00   1.00   20.00    --  111.00 -25.00 102.41   84
 75  \w    112.00 137.00   1.00   20.00    --  111.00 -77.00  60.00   25
 76  \w     79.00 108.00   1.00   20.00    --  111.00 -94.00  60.00   29
 77  \w     72.00  98.00   1.00   20.00    --  111.00 -94.00 150.00   26
 78  \w     72.00 116.00   1.00   20.00    --  111.00-111.00 150.00   44
 79  \w     49.00  75.00   1.00   20.00    --  111.00 -94.00  60.00   26
 80  \w     42.00 116.00   1.00   20.00    --  111.00-111.00  60.00   74
 81  \w     43.00  94.00   1.00   20.00    --  111.00 -77.00  60.00   51
 82  \w     42.00  68.00   1.00   20.00    --  111.00 -94.00 150.00   26
 83  \w     19.00  75.00   1.00    4.00    --   36.44 -99.00 150.00   56
 84  \w     42.00  67.00   1.00   20.00    --  111.00-111.00 -30.00   25
 85  \w     44.00 102.00   1.00   20.00    --  111.00 -48.00-118.67   58
 86  \w     48.00  75.00   1.00   20.00    --  111.00 -69.00-138.27   27
 87  \w     45.00 115.00   1.00   20.00    --  111.00 -77.00-180.00   70
 88  \w     49.00  75.00   1.00   20.00    --  111.00-111.00-120.00   26
 89  \w     84.00 110.00   1.00   20.00    --  111.00  77.00-180.00   26
 90  \w     84.00 139.00   1.00   20.00    --  111.00 178.00  90.00   55
 91  \w     -5.00  31.00   1.00    4.00    --  -36.44  57.00-180.00   36
 92  \w    -52.00  30.00   1.00    4.00    --  -36.44  57.00 -90.00   82
 93  \w    -51.00  31.00   1.00    4.00    --  -36.44  57.00   0.00   82
 94  \w    -50.00 -24.00   1.00    4.00    --  -36.44  57.00-180.00   26
 95  \w    -93.00 -19.00   1.00    4.00    --  -36.44 -37.00-180.00   74
 96  \w   -100.00 -73.00   1.00    4.00    --  -36.44 -77.00 -60.00   27
 97  \w   -101.00 -14.00   1.00    4.00    --  -36.44 -72.00 -27.00   87
 98  \w    -74.00 -39.00   1.00    4.00    --  -36.44 -19.00   0.00   35
 99  \w   -103.00 -21.00   1.00    4.00    --  -36.44 -57.00 120.00   82
100  \w   -107.00 -82.00   1.00    4.00    --  -36.44 -19.00   0.00   25
101  \w   -103.00 -78.00   1.00    4.00    --  -36.44 -77.00 120.00   25
102  \w    -62.00  31.00   1.00    4.00    --  -36.44  77.00  60.00   93
103  \w    -64.00 -38.00   1.00    4.00    --  -36.44 178.00  60.00   26
104  \w   -109.00 -84.00   1.00    4.00    --  -36.44 178.00  60.00   25
;
_diffrn_measurement_device 'four-circle diffractometer'
_diffrn_measurement_device_type 'SuperNova, Dual, Cu at zero, EosS2'
_diffrn_measurement_method '\w scans'
_diffrn_orient_matrix_type 'CrysAlisPro convention (1999,Acta A55,543-557)'
_diffrn_orient_matrix_UB_11 0.0376338000
_diffrn_orient_matrix_UB_12 -0.0789777000
_diffrn_orient_matrix_UB_13 0.0405034000
_diffrn_orient_matrix_UB_21 -0.2068175000
_diffrn_orient_matrix_UB_22 0.0249565000
_diffrn_orient_matrix_UB_23 0.0307075000
_diffrn_orient_matrix_UB_31 -0.1269996000
_diffrn_orient_matrix_UB_32 -0.0639666000
_diffrn_orient_matrix_UB_33 -0.0380042000
_diffrn_radiation_monochromator mirror
_diffrn_radiation_probe x-ray
_diffrn_radiation_type CuK\a
_diffrn_radiation_wavelength 1.54184
_diffrn_reflns_av_R_equivalents 0.0424
_diffrn_reflns_av_unetI/netI 0.0200
_diffrn_reflns_Laue_measured_fraction_full 1.000
_diffrn_reflns_Laue_measured_fraction_max 0.998
_diffrn_reflns_limit_h_max 7
_diffrn_reflns_limit_h_min -7
_diffrn_reflns_limit_k_max 18
_diffrn_reflns_limit_k_min -18
_diffrn_reflns_limit_l_max 30
_diffrn_reflns_limit_l_min -29
_diffrn_reflns_number 43306
_diffrn_reflns_point_group_measured_fraction_full 1.000
_diffrn_reflns_point_group_measured_fraction_max 0.998
_diffrn_reflns_theta_full 67.684
_diffrn_reflns_theta_max 72.990
_diffrn_reflns_theta_min 3.511
_diffrn_source 'micro-focus sealed X-ray tube'
_diffrn_source_type 'SuperNova (Cu) X-ray Source'
_exptl_absorpt_coefficient_mu 0.645
_exptl_absorpt_correction_T_max 0.977
_exptl_absorpt_correction_T_min 0.910
_exptl_absorpt_correction_type gaussian
_exptl_absorpt_process_details
;
CrysAlisPro 1.171.38.43 (Rigaku Oxford Diffraction, 2015)
Numerical absorption correction based on gaussian integration over
            a multifaceted crystal model
Empirical absorption correction using spherical harmonics,
 implemented in SCALE3 ABSPACK scaling algorithm.
;
_exptl_crystal_colour colourless
_exptl_crystal_colour_primary colourless
_exptl_crystal_density_diffrn 1.246
_exptl_crystal_description irregular
_exptl_crystal_F_000 904
_exptl_crystal_size_max 0.196
_exptl_crystal_size_mid 0.049
_exptl_crystal_size_min 0.048
_refine_diff_density_max 0.158
_refine_diff_density_min -0.155
_refine_diff_density_rms 0.032
_refine_ls_abs_structure_details
;
 Flack x determined using 1817 quotients [(I+)-(I-)]/[(I+)+(I-)]
 (Parsons, Flack and Wagner, Acta Cryst. B69 (2013) 249-259).
;
_refine_ls_abs_structure_Flack 0.07(6)
_refine_ls_extinction_method none
_refine_ls_goodness_of_fit_ref 1.045
_refine_ls_hydrogen_treatment constr
_refine_ls_matrix_type full
_refine_ls_number_parameters 282
_refine_ls_number_reflns 4462
_refine_ls_number_restraints 0
_refine_ls_restrained_S_all 1.045
_refine_ls_R_factor_all 0.0296
_refine_ls_R_factor_gt 0.0288
_refine_ls_shift/su_max 0.001
_refine_ls_shift/su_mean 0.000
_refine_ls_structure_factor_coef Fsqd
_refine_ls_weighting_details 'w=1/[\s^2^(Fo^2^)+(0.0405P)^2^+0.4725P] where P=(Fo^2^+2Fc^2^)/3'
_refine_ls_weighting_scheme calc
_refine_ls_wR_factor_gt 0.0737
_refine_ls_wR_factor_ref 0.0743
_reflns_Friedel_coverage 0.729
_reflns_Friedel_fraction_full 1.000
_reflns_Friedel_fraction_max 0.998
_reflns_number_gt 4366
_reflns_number_total 4462
_reflns_threshold_expression 'I > 2\s(I)'
_cod_data_source_file c7sc02648j2.cif
_cod_data_source_block bcorr_a
_cod_database_code 1546754
_shelx_shelxl_version_number 2016/6
_chemical_oxdiff_formula 'c26 h32 n2 o3'
_shelx_space_group_comment
;
The symmetry employed for this shelxl refinement is uniquely defined
by the following loop, which should always be used as a source of
symmetry information in preference to the above space-group names.
They are only intended as comments.
;
_reflns_odcompleteness_completeness 97.49
_reflns_odcompleteness_iscentric 1
_reflns_odcompleteness_theta 74.33
_olex2_refinement_description
;
1. Fixed Uiso
 At 1.2 times of:
  All C(H) groups, All C(H,H) groups
 At 1.5 times of:
  All C(H,H,H) groups
2.a Ternary CH refined with riding coordinates:
 C3(H3), C4(H4), C18(H18)
2.b Secondary CH2 refined with riding coordinates:
 C2(H2A,H2B), C5(H5A,H5B), C6(H6A,H6B), C7(H7A,H7B), C19(H19A,H19B), C24(H24A,
 H24B), C25(H25A,H25B)
2.c Aromatic/amide H refined with riding coordinates:
 C9(H9), C10(H10), C12(H12), C13(H13), C27(H27), C28(H28), C29(H29), C30(H30),
 C31(H31)
2.d Idealised Me refined as rotating group:
 C15(H15A,H15B,H15C), C23(H23A,H23B,H23C)
;
_olex2_submission_special_instructions 'No special instructions were received'
_oxdiff_exptl_absorpt_empirical_details
;
Empirical correction (ABSPACK) includes:
- Absorption correction using spherical harmonics
- Frame scaling
;
_oxdiff_exptl_absorpt_empirical_full_max 1.424
_oxdiff_exptl_absorpt_empirical_full_min 0.667

loop_
_space_group_symop_operation_xyz
'x, y, z'
'-x+1/2, -y, z+1/2'
'-x, y+1/2, -z+1/2'
'x+1/2, -y+1/2, -z'

loop_
_atom_site_label
_atom_site_type_symbol
_atom_site_fract_x
_atom_site_fract_y
_atom_site_fract_z
_atom_site_U_iso_or_equiv
_atom_site_adp_type
_atom_site_occupancy
_atom_site_site_symmetry_order
_atom_site_calc_flag
_atom_site_refinement_flags_posn
N1 N 0.0119(2) 0.62762(9) 0.40254(5) 0.0143(3) Uani 1 1 d .
C2 C 0.1459(3) 0.58631(10) 0.35999(6) 0.0145(3) Uani 1 1 d .
H2A H 0.285328 0.617735 0.358659 0.017 Uiso 1 1 calc R
H2B H 0.076553 0.593128 0.323589 0.017 Uiso 1 1 calc R
C3 C 0.1802(3) 0.48480(10) 0.37250(6) 0.0138(3) Uani 1 1 d .
H3 H 0.257474 0.478921 0.408355 0.017 Uiso 1 1 calc R
C4 C -0.0340(3) 0.43335(10) 0.37653(6) 0.0128(3) Uani 1 1 d .
H4 H -0.106641 0.439743 0.340070 0.015 Uiso 1 1 calc R
C5 C -0.1718(3) 0.48285(11) 0.41894(7) 0.0153(3) Uani 1 1 d .
H5A H -0.313930 0.453751 0.420703 0.018 Uiso 1 1 calc R
H5B H -0.104918 0.477688 0.455738 0.018 Uiso 1 1 calc R
C6 C -0.1977(3) 0.58285(11) 0.40414(7) 0.0160(3) Uani 1 1 d .
H6A H -0.267627 0.588314 0.367739 0.019 Uiso 1 1 calc R
H6B H -0.289438 0.613080 0.431798 0.019 Uiso 1 1 calc R
C7 C -0.0160(3) 0.72558(11) 0.39140(7) 0.0164(3) Uani 1 1 d .
H7A H -0.121270 0.750656 0.417713 0.020 Uiso 1 1 calc R
H7B H -0.074544 0.733295 0.353820 0.020 Uiso 1 1 calc R
C8 C 0.1881(3) 0.77877(10) 0.39605(7) 0.0154(3) Uani 1 1 d .
C9 C 0.2978(3) 0.80978(11) 0.34972(7) 0.0198(3) Uani 1 1 d .
H9 H 0.243410 0.796351 0.314125 0.024 Uiso 1 1 calc R
C10 C 0.4843(3) 0.85976(12) 0.35445(7) 0.0217(3) Uani 1 1 d .
H10 H 0.557435 0.879657 0.322386 0.026 Uiso 1 1 calc R
C11 C 0.5639(3) 0.88065(10) 0.40663(7) 0.0177(3) Uani 1 1 d .
C12 C 0.4574(3) 0.85094(11) 0.45354(7) 0.0165(3) Uani 1 1 d .
H12 H 0.510550 0.865252 0.489138 0.020 Uiso 1 1 calc R
C13 C 0.2721(3) 0.79998(10) 0.44761(6) 0.0152(3) Uani 1 1 d .
H13 H 0.200572 0.778992 0.479673 0.018 Uiso 1 1 calc R
O14 O 0.7478(2) 0.93076(9) 0.40770(6) 0.0266(3) Uani 1 1 d .
C15 C 0.8326(3) 0.95285(14) 0.46048(9) 0.0310(4) Uani 1 1 d .
H15A H 0.728482 0.989072 0.481051 0.046 Uiso 1 1 calc GR
H15B H 0.964365 0.987876 0.455929 0.046 Uiso 1 1 calc GR
H15C H 0.863451 0.896800 0.480761 0.046 Uiso 1 1 calc GR
C16 C 0.3128(3) 0.44551(11) 0.32854(7) 0.0169(3) Uani 1 1 d .
N17 N 0.4098(3) 0.41468(10) 0.29313(7) 0.0248(3) Uani 1 1 d .
C18 C -0.0048(3) 0.33084(10) 0.38712(6) 0.0129(3) Uani 1 1 d .
H18 H 0.109473 0.309149 0.361582 0.015 Uiso 1 1 calc R
C19 C 0.0699(3) 0.30953(11) 0.44620(6) 0.0151(3) Uani 1 1 d .
H19A H 0.193899 0.348211 0.455500 0.018 Uiso 1 1 calc R
H19B H -0.046177 0.323603 0.472484 0.018 Uiso 1 1 calc R
C20 C 0.1311(3) 0.21106(11) 0.45151(6) 0.0155(3) Uani 1 1 d .
O21 O 0.0509(2) 0.15661(9) 0.48225(5) 0.0248(3) Uani 1 1 d .
O22 O 0.2912(2) 0.19021(8) 0.41686(5) 0.0204(3) Uani 1 1 d .
C23 C 0.3544(3) 0.09619(12) 0.41435(7) 0.0236(4) Uani 1 1 d .
H23A H 0.364151 0.071567 0.451763 0.035 Uiso 1 1 calc GR
H23B H 0.493595 0.091390 0.396251 0.035 Uiso 1 1 calc GR
H23C H 0.248405 0.061676 0.393333 0.035 Uiso 1 1 calc GR
C24 C -0.2091(3) 0.27780(11) 0.37279(7) 0.0169(3) Uani 1 1 d .
H24A H -0.211535 0.220492 0.394127 0.020 Uiso 1 1 calc R
H24B H -0.334729 0.314171 0.383883 0.020 Uiso 1 1 calc R
C25 C -0.2258(3) 0.25543(12) 0.31106(7) 0.0211(4) Uani 1 1 d .
H25A H -0.373501 0.236261 0.302543 0.025 Uiso 1 1 calc R
H25B H -0.194866 0.310838 0.289379 0.025 Uiso 1 1 calc R
C26 C -0.0737(3) 0.18114(12) 0.29418(7) 0.0179(3) Uani 1 1 d .
C27 C -0.1243(3) 0.09065(13) 0.30524(7) 0.0211(4) Uani 1 1 d .
H27 H -0.258060 0.076533 0.321507 0.025 Uiso 1 1 calc R
C28 C 0.0167(3) 0.02084(12) 0.29296(8) 0.0262(4) Uani 1 1 d .
H28 H -0.020715 -0.040292 0.300968 0.031 Uiso 1 1 calc R
C29 C 0.2117(3) 0.04027(14) 0.26904(8) 0.0277(4) Uani 1 1 d .
H29 H 0.309074 -0.007301 0.260875 0.033 Uiso 1 1 calc R
C30 C 0.2639(3) 0.12950(15) 0.25709(7) 0.0275(4) Uani 1 1 d .
H30 H 0.396813 0.143103 0.240239 0.033 Uiso 1 1 calc R
C31 C 0.1223(3) 0.19953(13) 0.26968(7) 0.0231(4) Uani 1 1 d .
H31 H 0.159986 0.260542 0.261437 0.028 Uiso 1 1 calc R

loop_
_atom_site_aniso_label
_atom_site_aniso_U_11
_atom_site_aniso_U_22
_atom_site_aniso_U_33
_atom_site_aniso_U_23
_atom_site_aniso_U_13
_atom_site_aniso_U_12
N1 0.0158(6) 0.0109(6) 0.0162(6) -0.0027(5) 0.0006(5) 0.0011(5)
C2 0.0174(8) 0.0116(7) 0.0145(7) -0.0005(6) 0.0015(6) 0.0001(6)
C3 0.0133(7) 0.0129(7) 0.0153(7) -0.0007(6) 0.0017(6) 0.0011(6)
C4 0.0135(7) 0.0133(7) 0.0117(7) -0.0009(5) -0.0006(6) 0.0005(6)
C5 0.0151(7) 0.0154(7) 0.0155(7) -0.0012(6) 0.0020(6) 0.0001(6)
C6 0.0145(7) 0.0151(7) 0.0183(7) -0.0043(6) -0.0003(6) 0.0025(6)
C7 0.0181(8) 0.0121(7) 0.0189(7) -0.0018(6) -0.0031(6) 0.0039(6)
C8 0.0186(8) 0.0109(7) 0.0166(7) -0.0005(6) -0.0012(6) 0.0030(6)
C9 0.0274(8) 0.0167(8) 0.0154(7) 0.0013(6) -0.0009(7) 0.0044(7)
C10 0.0280(9) 0.0181(8) 0.0190(8) 0.0056(6) 0.0068(7) 0.0029(7)
C11 0.0168(8) 0.0109(7) 0.0255(8) 0.0014(6) 0.0027(7) -0.0002(6)
C12 0.0194(8) 0.0127(7) 0.0173(7) -0.0007(6) -0.0006(6) 0.0030(6)
C13 0.0193(7) 0.0121(7) 0.0144(7) 0.0010(6) 0.0025(6) 0.0014(6)
O14 0.0226(6) 0.0204(6) 0.0369(7) 0.0029(5) 0.0061(6) -0.0052(5)
C15 0.0211(9) 0.0257(10) 0.0461(12) -0.0079(8) -0.0010(8) -0.0052(7)
C16 0.0169(7) 0.0123(7) 0.0215(8) 0.0026(6) 0.0028(7) 0.0005(6)
N17 0.0245(8) 0.0187(7) 0.0313(8) 0.0012(6) 0.0130(7) 0.0020(6)
C18 0.0146(7) 0.0115(7) 0.0126(7) -0.0008(5) 0.0005(6) 0.0001(6)
C19 0.0184(7) 0.0141(7) 0.0128(7) -0.0004(6) 0.0008(6) 0.0005(6)
C20 0.0175(7) 0.0170(8) 0.0120(7) -0.0002(6) -0.0015(6) 0.0008(6)
O21 0.0291(7) 0.0191(6) 0.0261(6) 0.0049(5) 0.0084(5) 0.0009(5)
O22 0.0233(6) 0.0171(6) 0.0207(6) 0.0027(4) 0.0063(5) 0.0046(5)
C23 0.0303(10) 0.0197(8) 0.0210(8) 0.0009(7) 0.0034(7) 0.0108(7)
C24 0.0141(7) 0.0168(7) 0.0198(8) -0.0035(6) -0.0001(6) -0.0009(6)
C25 0.0220(8) 0.0183(8) 0.0230(8) -0.0065(6) -0.0093(7) 0.0041(7)
C26 0.0205(8) 0.0195(8) 0.0137(7) -0.0056(6) -0.0049(6) 0.0018(7)
C27 0.0213(8) 0.0219(9) 0.0201(8) -0.0033(7) 0.0014(7) 0.0010(7)
C28 0.0363(10) 0.0210(8) 0.0213(8) -0.0030(7) -0.0003(8) 0.0079(8)
C29 0.0281(9) 0.0358(10) 0.0193(8) -0.0101(7) -0.0053(7) 0.0130(8)
C30 0.0185(8) 0.0483(11) 0.0157(8) -0.0109(8) -0.0005(6) -0.0010(8)
C31 0.0273(9) 0.0269(9) 0.0150(7) -0.0062(7) -0.0030(7) -0.0068(7)

loop_
_atom_type_symbol
_atom_type_description
_atom_type_scat_dispersion_real
_atom_type_scat_dispersion_imag
_atom_type_scat_source
C C 0.0181 0.0091 'International Tables Vol C Tables 4.2.6.8 and 6.1.1.4'
H H 0.0000 0.0000 'International Tables Vol C Tables 4.2.6.8 and 6.1.1.4'
N N 0.0311 0.0180 'International Tables Vol C Tables 4.2.6.8 and 6.1.1.4'
O O 0.0492 0.0322 'International Tables Vol C Tables 4.2.6.8 and 6.1.1.4'

loop_
_exptl_crystal_face_index_h
_exptl_crystal_face_index_k
_exptl_crystal_face_index_l
_exptl_crystal_face_perp_dist
0 7 11 0.0469
4 2 4 0.1106
-2 -5 -11 0.0231
1 8 -9 0.0253
0 -7 11 0.0190
0 -7 -11 0.0010
-4 2 5 0.0797
0 -2 -15 0.0054

loop_
_geom_angle_atom_site_label_1
_geom_angle_atom_site_label_2
_geom_angle_atom_site_label_3
_geom_angle
C2 N1 C6 110.21(12)
C2 N1 C7 110.13(13)
C6 N1 C7 109.63(13)
N1 C2 H2A 109.6
N1 C2 H2B 109.6
N1 C2 C3 110.12(13)
H2A C2 H2B 108.2
C3 C2 H2A 109.6
C3 C2 H2B 109.6
C2 C3 H3 108.9
C2 C3 C4 111.48(13)
C4 C3 H3 108.9
C16 C3 C2 108.50(13)
C16 C3 H3 108.9
C16 C3 C4 110.16(13)
C3 C4 H4 107.1
C5 C4 C3 107.48(12)
C5 C4 H4 107.1
C5 C4 C18 114.91(13)
C18 C4 C3 112.76(13)
C18 C4 H4 107.1
C4 C5 H5A 109.4
C4 C5 H5B 109.4
H5A C5 H5B 108.0
C6 C5 C4 111.21(13)
C6 C5 H5A 109.4
C6 C5 H5B 109.4
N1 C6 C5 110.10(13)
N1 C6 H6A 109.6
N1 C6 H6B 109.6
C5 C6 H6A 109.6
C5 C6 H6B 109.6
H6A C6 H6B 108.2
N1 C7 H7A 108.9
N1 C7 H7B 108.9
N1 C7 C8 113.15(13)
H7A C7 H7B 107.8
C8 C7 H7A 108.9
C8 C7 H7B 108.9
C9 C8 C7 121.95(15)
C13 C8 C7 120.36(15)
C13 C8 C9 117.68(15)
C8 C9 H9 119.2
C10 C9 C8 121.52(16)
C10 C9 H9 119.2
C9 C10 H10 120.2
C9 C10 C11 119.58(15)
C11 C10 H10 120.2
C12 C11 C10 120.15(15)
O14 C11 C10 115.91(16)
O14 C11 C12 123.94(16)
C11 C12 H12 120.5
C13 C12 C11 119.08(15)
C13 C12 H12 120.5
C8 C13 H13 119.0
C12 C13 C8 121.98(15)
C12 C13 H13 119.0
C11 O14 C15 117.03(14)
O14 C15 H15A 109.5
O14 C15 H15B 109.5
O14 C15 H15C 109.5
H15A C15 H15B 109.5
H15A C15 H15C 109.5
H15B C15 H15C 109.5
N17 C16 C3 177.57(19)
C4 C18 H18 107.1
C19 C18 C4 112.99(12)
C19 C18 H18 107.1
C24 C18 C4 111.08(13)
C24 C18 H18 107.1
C24 C18 C19 111.09(13)
C18 C19 H19A 109.5
C18 C19 H19B 109.5
H19A C19 H19B 108.1
C20 C19 C18 110.68(13)
C20 C19 H19A 109.5
C20 C19 H19B 109.5
O21 C20 C19 125.94(15)
O21 C20 O22 123.17(15)
O22 C20 C19 110.89(13)
C20 O22 C23 116.80(13)
O22 C23 H23A 109.5
O22 C23 H23B 109.5
O22 C23 H23C 109.5
H23A C23 H23B 109.5
H23A C23 H23C 109.5
H23B C23 H23C 109.5
C18 C24 H24A 109.1
C18 C24 H24B 109.1
H24A C24 H24B 107.8
C25 C24 C18 112.67(14)
C25 C24 H24A 109.1
C25 C24 H24B 109.1
C24 C25 H25A 109.2
C24 C25 H25B 109.2
H25A C25 H25B 107.9
C26 C25 C24 112.14(14)
C26 C25 H25A 109.2
C26 C25 H25B 109.2
C27 C26 C25 119.71(16)
C31 C26 C25 122.27(17)
C31 C26 C27 117.97(16)
C26 C27 H27 119.3
C28 C27 C26 121.33(18)
C28 C27 H27 119.3
C27 C28 H28 120.0
C29 C28 C27 120.02(18)
C29 C28 H28 120.0
C28 C29 H29 120.2
C28 C29 C30 119.54(17)
C30 C29 H29 120.2
C29 C30 H30 119.8
C29 C30 C31 120.31(18)
C31 C30 H30 119.8
C26 C31 C30 120.82(18)
C26 C31 H31 119.6
C30 C31 H31 119.6

loop_
_geom_bond_atom_site_label_1
_geom_bond_atom_site_label_2
_geom_bond_distance
N1 C2 1.464(2)
N1 C6 1.471(2)
N1 C7 1.4775(19)
C2 H2A 0.9900
C2 H2B 0.9900
C2 C3 1.540(2)
C3 H3 1.0000
C3 C4 1.546(2)
C3 C16 1.472(2)
C4 H4 1.0000
C4 C5 1.529(2)
C4 C18 1.541(2)
C5 H5A 0.9900
C5 H5B 0.9900
C5 C6 1.524(2)
C6 H6A 0.9900
C6 H6B 0.9900
C7 H7A 0.9900
C7 H7B 0.9900
C7 C8 1.505(2)
C8 C9 1.395(2)
C8 C13 1.394(2)
C9 H9 0.9500
C9 C10 1.387(3)
C10 H10 0.9500
C10 C11 1.396(3)
C11 C12 1.391(2)
C11 O14 1.369(2)
C12 H12 0.9500
C12 C13 1.391(2)
C13 H13 0.9500
O14 C15 1.425(3)
C15 H15A 0.9800
C15 H15B 0.9800
C15 H15C 0.9800
C16 N17 1.147(2)
C18 H18 1.0000
C18 C19 1.541(2)
C18 C24 1.540(2)
C19 H19A 0.9900
C19 H19B 0.9900
C19 C20 1.505(2)
C20 O21 1.205(2)
C20 O22 1.345(2)
O22 C23 1.441(2)
C23 H23A 0.9800
C23 H23B 0.9800
C23 H23C 0.9800
C24 H24A 0.9900
C24 H24B 0.9900
C24 C25 1.538(2)
C25 H25A 0.9900
C25 H25B 0.9900
C25 C26 1.508(2)
C26 C27 1.395(3)
C26 C31 1.392(3)
C27 H27 0.9500
C27 C28 1.388(3)
C28 H28 0.9500
C28 C29 1.384(3)
C29 H29 0.9500
C29 C30 1.384(3)
C30 H30 0.9500
C30 C31 1.395(3)
C31 H31 0.9500

loop_
_exptl_oxdiff_crystal_face_indexfrac_h
_exptl_oxdiff_crystal_face_indexfrac_k
_exptl_oxdiff_crystal_face_indexfrac_l
_exptl_oxdiff_crystal_face_x
_exptl_oxdiff_crystal_face_y
_exptl_oxdiff_crystal_face_z
-0.0063 6.8372 11.0099 -0.0943 0.5100 -0.8550
3.8521 2.1959 3.6046 0.1175 -0.6312 -0.7667
-2.0711 -4.5994 -11.2517 -0.1704 -0.0319 0.9849
0.5053 7.8540 -8.7574 -0.9560 -0.1774 -0.2337
-0.0327 -6.7257 11.1895 0.9832 0.1825 0.0091
0.0009 -7.0050 -10.9955 0.1079 -0.5126 0.8659
-3.9986 2.0059 4.9958 -0.1066 1.0305 0.1896
0.0033 -2.0018 -14.9969 -0.4492 -0.5112 0.6976
